data_4300143
loop_
_publ_author_name
'Jinkun Huang'
'Hans-J\"org Schanz'
'E. D. Stevens'
'Steven P. Nolan'
'Kenneth B. Capps'
'Andreas Bauer'
'Carl D. Hoff'

_publ_section_title
;
Structural and Solution Calorimetric Studies of Sulfur Binding to
Nucleophilic Carbenes
;
_journal_name_full 'Inorganic Chemistry'
_journal_page_first 1042
_journal_page_last 1045
_journal_paper_doi 10.1021/ic990906+
_journal_volume 39
_journal_year 2000
_chemical_formula_sum 'C24 H27 N2 S'
_chemical_formula_weight 375.54
_space_group_IT_number 14
_symmetry_cell_setting monoclinic
_symmetry_space_group_name_Hall '-P 2ybc'
_symmetry_space_group_name_H-M 'P 1 21/c 1'
_cell_angle_alpha 90.00
_cell_angle_beta 104.2470(10)
_cell_angle_gamma 90.00
_cell_formula_units_Z 4
_cell_length_a 11.9887(4)
_cell_length_b 12.0792(4)
_cell_length_c 14.9021(4)
_cell_measurement_temperature 180(2)
_cell_volume 2091.66(11)
_diffrn_ambient_temperature 180(2)
_exptl_crystal_density_diffrn 1.193
_cod_depositor_comments
;
The following automatic conversions were performed:
'_symmetry_cell_setting' value 'Monoclinic' changed to 'monoclinic'
according to '/home/saulius/struct/CIF-dictionaries/cif_core.dic'
dictionary named 'cif_core.dic' version 2.4.1 from 2010-06-29.

Automatic conversion script
Id: cif_fix_enum 1527 2010-12-29 10:47:43Z saulius 
;
_cod_original_sg_symbol_H-M 'P 21/c'
_cod_database_code 4300143

loop_
_symmetry_equiv_pos_as_xyz
'x, y, z'
'-x, y+1/2, -z+1/2'
'-x, -y, -z'
'x, -y-1/2, z-1/2'

loop_
_atom_site_label
_atom_site_type_symbol
_atom_site_fract_x
_atom_site_fract_y
_atom_site_fract_z
_atom_site_U_iso_or_equiv
_atom_site_adp_type
_atom_site_occupancy
_atom_site_symmetry_multiplicity
_atom_site_calc_flag
_atom_site_refinement_flags
_atom_site_disorder_assembly
_atom_site_disorder_group
S1 S 0.34505(4) 0.72746(4) 0.19520(4) 0.03762(17) Uani 1 1 d . . .
N1 N 0.42775(13) 0.93237(13) 0.25850(10) 0.0297(4) Uani 1 1 d . . .
C1 C 0.47049(16) 0.87011(16) 0.41901(13) 0.0309(5) Uani 1 1 d . . .
N2 N 0.29563(13) 0.93718(13) 0.12990(10) 0.0277(4) Uani 1 1 d . . .
C2 C 0.55231(18) 0.83439(17) 0.49739(14) 0.0355(6) Uani 1 1 d . . .
H2 H 0.5256(14) 0.8192(14) 0.5501(12) 0.036(6) Uiso 1 1 d . . .
C3 C 0.66741(17) 0.82303(16) 0.49835(12) 0.0326(5) Uani 1 1 d . . .
C4 C 0.70185(18) 0.84824(17) 0.41868(13) 0.0317(5) Uani 1 1 d . . .
H4 H 0.7825(15) 0.8445(14) 0.4196(11) 0.033(5) Uiso 1 1 d . . .
C5 C 0.62443(17) 0.88350(15) 0.33838(13) 0.0283(5) Uani 1 1 d . . .
C6 C 0.50981(16) 0.89333(15) 0.34107(12) 0.0279(5) Uani 1 1 d . . .
C7 C 0.3466(2) 0.8840(2) 0.42031(19) 0.0451(7) Uani 1 1 d . . .
H7B H 0.3380(19) 0.8739(17) 0.4844(17) 0.078(8) Uiso 1 1 d . . .
H7A H 0.317(2) 0.959(2) 0.4057(15) 0.077(9) Uiso 1 1 d . . .
H7C H 0.2985(18) 0.8353(18) 0.3778(15) 0.063(7) Uiso 1 1 d . . .
C8 C 0.7542(2) 0.7849(3) 0.58451(16) 0.0489(7) Uani 1 1 d . . .
H8A H 0.757(2) 0.706(2) 0.5905(17) 0.093(11) Uiso 1 1 d . . .
H8C H 0.7309(17) 0.8034(19) 0.6359(16) 0.069(8) Uiso 1 1 d . . .
H8B H 0.8288(17) 0.8088(16) 0.5840(13) 0.049(7) Uiso 1 1 d . . .
C9 C 0.6646(2) 0.9120(3) 0.25333(16) 0.0427(6) Uani 1 1 d . . .
H9A H 0.6161(18) 0.8777(17) 0.1996(15) 0.061(7) Uiso 1 1 d . . .
H9C H 0.7420(19) 0.8872(17) 0.2586(14) 0.060(7) Uiso 1 1 d . . .
H9B H 0.6554(19) 0.990(2) 0.2398(15) 0.079(9) Uiso 1 1 d . . .
C10 C 0.41318(18) 1.04208(18) 0.23100(14) 0.0371(6) Uani 1 1 d . . .
H10 H 0.4566(16) 1.1015(16) 0.2672(13) 0.047(6) Uiso 1 1 d . . .
C11 C 0.33144(17) 1.04495(18) 0.15227(15) 0.0346(5) Uani 1 1 d . . .
H11 H 0.3026(15) 1.1031(15) 0.1093(12) 0.038(6) Uiso 1 1 d . . .
C12 C 0.20892(16) 0.90394(15) 0.04850(13) 0.0273(5) Uani 1 1 d . . .
C13 C 0.23989(16) 0.89707(15) -0.03521(13) 0.0310(5) Uani 1 1 d . . .
C14 C 0.15383(17) 0.86695(17) -0.11327(13) 0.0344(5) Uani 1 1 d . . .
H14 H 0.1753(13) 0.8630(13) -0.1755(12) 0.033(5) Uiso 1 1 d . . .
C15 C 0.04245(16) 0.84452(16) -0.10712(13) 0.0327(5) Uani 1 1 d . . .
C16 C 0.01652(18) 0.85212(17) -0.02224(14) 0.0335(5) Uani 1 1 d . . .
H16 H -0.0603(14) 0.8354(14) -0.0196(11) 0.031(5) Uiso 1 1 d . . .
C17 C 0.09872(17) 0.88162(15) 0.05757(13) 0.0290(5) Uani 1 1 d . . .
C18 C 0.36093(19) 0.9188(2) -0.04152(18) 0.0438(6) Uani 1 1 d . . .
H18A H 0.3799(19) 1.002(2) -0.0337(16) 0.079(9) Uiso 1 1 d . . .
H18C H 0.4172(17) 0.8850(15) 0.0128(14) 0.053(6) Uiso 1 1 d . . .
H18B H 0.3765(17) 0.8960(17) -0.0951(15) 0.054(7) Uiso 1 1 d . . .
C19 C -0.0484(2) 0.8099(3) -0.19221(18) 0.0473(7) Uani 1 1 d . . .
H19A H -0.0549(18) 0.729(2) -0.1949(15) 0.070(8) Uiso 1 1 d . . .
H19C H -0.1239(19) 0.8337(18) -0.1907(14) 0.065(8) Uiso 1 1 d . . .
H19B H -0.031(2) 0.831(2) -0.2465(17) 0.091(10) Uiso 1 1 d . . .
C20 C 0.0695(2) 0.8842(2) 0.15051(16) 0.0412(6) Uani 1 1 d . . .
H20A H 0.1040(18) 0.8191(19) 0.1876(15) 0.073(8) Uiso 1 1 d . . .
H20C H -0.013(2) 0.8882(17) 0.1427(15) 0.070(8) Uiso 1 1 d . . .
H20B H 0.1045(19) 0.9443(19) 0.1886(15) 0.069(8) Uiso 1 1 d . . .
C21 C 0.35633(16) 0.86571(14) 0.19495(13) 0.0277(4) Uani 1 1 d . . .
C22 C 0.0434(3) 0.5381(3) -0.0701(3) 0.0788(10) Uani 1 1 d . . .
H22 H 0.077(3) 0.568(2) -0.117(2) 0.130(13) Uiso 1 1 d . . .
C23 C 0.0874(3) 0.5743(2) 0.0168(4) 0.0744(9) Uani 1 1 d . . .
H23 H 0.156(3) 0.633(2) 0.0284(19) 0.124(11) Uiso 1 1 d . . .
C24 C 0.0467(3) 0.5382(3) 0.0867(3) 0.0764(10) Uani 1 1 d . . .
H24 H 0.063(2) 0.545(2) 0.153(2) 0.113(12) Uiso 1 1 d . . .

loop_
_atom_site_aniso_label
_atom_site_aniso_U_11
_atom_site_aniso_U_22
_atom_site_aniso_U_33
_atom_site_aniso_U_23
_atom_site_aniso_U_13
_atom_site_aniso_U_12
S1 0.0402(3) 0.0278(3) 0.0378(3) 0.0011(3) -0.0040(2) 0.0017(3)
N1 0.0282(9) 0.0261(10) 0.0288(9) 0.0003(8) -0.0044(7) -0.0021(8)
C1 0.0273(12) 0.0329(13) 0.0310(11) -0.0056(10) 0.0042(9) -0.0066(10)
N2 0.0258(9) 0.0246(10) 0.0276(9) 0.0033(7) -0.0033(7) -0.0011(8)
C2 0.0370(14) 0.0443(14) 0.0248(11) -0.0036(10) 0.0069(10) -0.0101(11)
C3 0.0318(12) 0.0344(13) 0.0267(11) -0.0006(9) -0.0022(9) -0.0078(10)
C4 0.0236(12) 0.0324(13) 0.0357(12) 0.0002(10) 0.0012(10) -0.0012(10)
C5 0.0284(12) 0.0280(12) 0.0270(11) -0.0034(9) 0.0042(9) -0.0008(10)
C6 0.0283(12) 0.0247(12) 0.0249(10) -0.0016(8) -0.0048(9) -0.0026(10)
C7 0.0309(14) 0.0571(19) 0.0469(16) -0.0060(14) 0.0087(12) -0.0033(14)
C8 0.0377(16) 0.069(2) 0.0333(13) 0.0119(14) -0.0035(11) -0.0045(16)
C9 0.0404(16) 0.0529(19) 0.0348(14) 0.0028(13) 0.0095(12) 0.0084(14)
C10 0.0361(13) 0.0284(13) 0.0408(13) -0.0001(11) -0.0016(11) -0.0052(12)
C11 0.0350(13) 0.0259(13) 0.0387(12) 0.0091(11) 0.0008(10) 0.0002(11)
C12 0.0262(12) 0.0244(11) 0.0264(11) 0.0061(9) -0.0028(9) 0.0022(9)
C13 0.0259(12) 0.0303(13) 0.0345(12) 0.0095(10) 0.0030(10) 0.0008(10)
C14 0.0357(14) 0.0388(14) 0.0261(11) 0.0049(10) 0.0028(10) 0.0040(11)
C15 0.0279(12) 0.0321(12) 0.0324(11) -0.0003(9) -0.0033(9) 0.0026(10)
C16 0.0238(13) 0.0388(14) 0.0373(12) 0.0011(10) 0.0063(10) -0.0014(11)
C17 0.0277(12) 0.0258(12) 0.0311(11) 0.0031(9) 0.0025(9) 0.0014(10)
C18 0.0326(15) 0.0588(19) 0.0400(15) 0.0102(14) 0.0088(12) 0.0012(14)
C19 0.0355(15) 0.059(2) 0.0394(14) -0.0083(14) -0.0054(11) -0.0020(14)
C20 0.0357(15) 0.0532(18) 0.0349(13) 0.0008(13) 0.0089(12) -0.0002(14)
C21 0.0248(11) 0.0289(11) 0.0277(9) -0.0008(10) 0.0035(8) -0.0003(11)
C22 0.070(3) 0.083(3) 0.095(3) 0.035(2) 0.045(2) 0.037(2)
C23 0.046(2) 0.0449(19) 0.136(3) -0.016(2) 0.031(2) 0.0022(15)
C24 0.059(2) 0.095(3) 0.066(2) -0.025(2) -0.0015(19) 0.041(2)

loop_
_geom_bond_atom_site_label_1
_geom_bond_atom_site_label_2
_geom_bond_distance
_geom_bond_site_symmetry_2
_geom_bond_publ_flag
S1 C21 1.6754(18) . ?
N1 C21 1.371(2) . ?
N1 C10 1.385(2) . ?
N1 C6 1.452(2) . ?
C1 C6 1.385(3) . ?
C1 C2 1.396(2) . ?
C1 C7 1.500(3) . ?
N2 C21 1.366(2) . ?
N2 C11 1.386(2) . ?
N2 C12 1.447(2) . ?
C2 C3 1.383(3) . ?
C3 C4 1.383(3) . ?
C3 C8 1.512(3) . ?
C4 C5 1.389(3) . ?
C5 C6 1.390(3) . ?
C5 C9 1.503(3) . ?
C10 C11 1.331(3) . ?
C12 C17 1.387(3) . ?
C12 C13 1.389(3) . ?
C13 C14 1.400(2) . ?
C13 C18 1.500(3) . ?
C14 C15 1.387(3) . ?
C15 C16 1.378(3) . ?
C15 C19 1.513(3) . ?
C16 C17 1.391(2) . ?
C17 C20 1.510(3) . ?
C22 C23 1.345(5) . ?
C22 C24 1.394(5) 3_565 ?
C23 C24 1.328(4) . ?
C24 C22 1.394(5) 3_565 ?
